data_4518181
loop_
_publ_author_name
'Venturi, Silvia'
'Brenna, Elisabetta'
'Colombo, Danilo'
'Fraaije, Marco W.'
'Gatti, Francesco G.'
'Macchi, Piero'
'Monti, Daniela'
'Trajkovic, Milos'
'Zamboni, Emilio'

_publ_section_title
;
 Multienzymatic Stereoselective Reduction of Tetrasubstituted Cyclic
 Enones to Halohydrins with Three Contiguous Stereogenic Centers
;
_journal_name_full 'ACS Catalysis'
_journal_page_first 13050
_journal_page_last 13057
_journal_paper_doi 10.1021/acscatal.0c04097
_journal_year 2020
_chemical_absolute_configuration ad
_chemical_formula_sum 'C7 H13 Cl O'
_chemical_formula_weight 148.62
_space_group_IT_number 19
_space_group_name_Hall 'P 2ac 2ab'
_space_group_name_H-M_alt 'P 21 21 21'
_symmetry_cell_setting orthorhombic
_symmetry_Int_Tables_number 19
_symmetry_space_group_name_Hall 'P 2ac 2ab'
_symmetry_space_group_name_H-M 'P 21 21 21'
_atom_sites_solution_hydrogens geom
_audit_creation_date 2018-12-03T16:44:45-00:00
_audit_creation_method 'WinGX routine CIF_UPDATE'
_cell_angle_alpha 90
_cell_angle_beta 90
_cell_angle_gamma 90
_cell_formula_units_Z 4
_cell_length_a 5.24000(10)
_cell_length_b 6.28050(10)
_cell_length_c 23.9605(6)
_cell_measurement_reflns_used 2997
_cell_measurement_temperature 173(2)
_cell_measurement_theta_max 26.498
_cell_measurement_theta_min 3.337
_cell_volume 788.54(3)
_computing_cell_refinement 'CrysAlisPro 1.171.39.43c (Rigaku OD, 2018)'
_computing_data_collection 'CrysAlisPro 1.171.39.43c (Rigaku OD, 2018)'
_computing_data_reduction 'CrysAlisPro 1.171.39.43c (Rigaku OD, 2018)'
_computing_structure_refinement 'SHELXL-2017/1 (Sheldrick, 2017)'
_diffrn_ambient_environment N~2~
_diffrn_ambient_temperature 173(2)
_diffrn_detector 'CCD plate'
_diffrn_detector_area_resol_mean 16.0965
_diffrn_detector_type Eos
_diffrn_measured_fraction_theta_full 1
_diffrn_measured_fraction_theta_max 0.936
_diffrn_measurement_device 'four-circle diffractometer'
_diffrn_measurement_device_type 'SuperNova, Single source at offset/far, Eos'
_diffrn_measurement_method '\w scans'
_diffrn_orient_matrix_type 'CrysAlisPro convention (1999,Acta A55,543-557)'
_diffrn_orient_matrix_UB_11 0.0349132
_diffrn_orient_matrix_UB_12 0.0086563
_diffrn_orient_matrix_UB_13 -0.0285125
_diffrn_orient_matrix_UB_21 -0.0089426
_diffrn_orient_matrix_UB_22 0.112475
_diffrn_orient_matrix_UB_23 0.0018163
_diffrn_orient_matrix_UB_31 0.1304815
_diffrn_orient_matrix_UB_32 0.0053736
_diffrn_orient_matrix_UB_33 0.0077471
_diffrn_radiation_monochromator mirror
_diffrn_radiation_probe x-ray
_diffrn_radiation_type MoK\a
_diffrn_radiation_wavelength 0.71073
_diffrn_reflns_av_R_equivalents 0.0347
_diffrn_reflns_av_unetI/netI 0.0517
_diffrn_reflns_Laue_measured_fraction_full 1
_diffrn_reflns_Laue_measured_fraction_max 0.936
_diffrn_reflns_limit_h_max 6
_diffrn_reflns_limit_h_min -6
_diffrn_reflns_limit_k_max 7
_diffrn_reflns_limit_k_min -8
_diffrn_reflns_limit_l_max 27
_diffrn_reflns_limit_l_min -30
_diffrn_reflns_number 6721
_diffrn_reflns_point_group_measured_fraction_full 1
_diffrn_reflns_point_group_measured_fraction_max 0.918
_diffrn_reflns_theta_full 25.242
_diffrn_reflns_theta_max 28.146
_diffrn_reflns_theta_min 1.7
_diffrn_source 'micro-focus sealed X-ray tube'
_diffrn_source_type 'SuperNova (Mo) X-ray Source'
_exptl_absorpt_coefficient_mu 0.405
_exptl_absorpt_correction_T_max 1
_exptl_absorpt_correction_T_min 0.615
_exptl_absorpt_correction_type gaussian
_exptl_absorpt_process_details
;
        CrysAlisPro 1.171.39.43c (Rigaku Oxford Diffraction, 2018)
Numerical absorption correction based on gaussian integration over
                        a multifaceted crystal model
        Empirical absorption correction using spherical harmonics,
 implemented in SCALE3 ABSPACK scaling algorithm.
;
_exptl_crystal_colour colourless
_exptl_crystal_density_diffrn 1.252
_exptl_crystal_description prism
_exptl_crystal_F_000 320
_exptl_crystal_size_max 0.403
_exptl_crystal_size_mid 0.248
_exptl_crystal_size_min 0.104
_refine_diff_density_max 0.234
_refine_diff_density_min -0.197
_refine_diff_density_rms 0.046
_refine_ls_abs_structure_details
;
 Flack x determined using 507 quotients [(I+)-(I-)]/[(I+)+(I-)]
 (Parsons, Flack and Wagner, Acta Cryst. B69 (2013) 249-259).
;
_refine_ls_abs_structure_Flack -0.03(5)
_refine_ls_extinction_method none
_refine_ls_goodness_of_fit_ref 1.064
_refine_ls_hydrogen_treatment constr
_refine_ls_matrix_type full
_refine_ls_number_parameters 84
_refine_ls_number_reflns 1767
_refine_ls_number_restraints 0
_refine_ls_restrained_S_all 1.064
_refine_ls_R_factor_all 0.0507
_refine_ls_R_factor_gt 0.0393
_refine_ls_shift/su_max 0
_refine_ls_shift/su_mean 0
_refine_ls_structure_factor_coef Fsqd
_refine_ls_weighting_details 'w=1/[\s^2^(Fo^2^)+(0.0231P)^2^+0.1812P] where P=(Fo^2^+2Fc^2^)/3'
_refine_ls_weighting_scheme calc
_refine_ls_wR_factor_gt 0.0698
_refine_ls_wR_factor_ref 0.0744
_reflns_Friedel_coverage 0.624
_reflns_Friedel_fraction_full 1
_reflns_Friedel_fraction_max 0.891
_reflns_number_gt 1538
_reflns_number_total 1767
_reflns_threshold_expression 'I > 2\s(I)'
_cod_data_source_file cs0c04097_si_002.cif
_cod_data_source_block 3b
_cod_database_code 4518181

loop_
_symmetry_equiv_pos_as_xyz
'x, y, z'
'-x+1/2, -y, z+1/2'
'-x, y+1/2, -z+1/2'
'x+1/2, -y+1/2, -z'

loop_
_atom_site_label
_atom_site_type_symbol
_atom_site_fract_x
_atom_site_fract_y
_atom_site_fract_z
_atom_site_U_iso_or_equiv
_atom_site_adp_type
_atom_site_occupancy
_atom_site_site_symmetry_order
_atom_site_calc_flag
_atom_site_refinement_flags_posn
_atom_site_refinement_flags_adp
_atom_site_refinement_flags_occupancy
_atom_site_disorder_assembly
_atom_site_disorder_group
C1 C 0.6854(5) 0.6074(4) 0.38182(10) 0.0251(6) Uani 1 1 d . . . . .
H1 H 0.843359 0.695917 0.378579 0.03 Uiso 1 1 calc R U . . .
C2 C 0.6687(5) 0.5255(4) 0.44113(10) 0.0239(6) Uani 1 1 d . . . . .
H2 H 0.506531 0.443419 0.445723 0.029 Uiso 1 1 calc R U . . .
C3 C 0.8929(5) 0.3805(4) 0.45326(11) 0.0306(6) Uani 1 1 d . . . . .
H3A H 0.877675 0.324346 0.491722 0.037 Uiso 1 1 calc R U . . .
H3B H 1.053147 0.463539 0.450941 0.037 Uiso 1 1 calc R U . . .
C4 C 0.9050(6) 0.1963(4) 0.41255(13) 0.0407(7) Uani 1 1 d . . . . .
H4A H 1.057107 0.107954 0.42064 0.049 Uiso 1 1 calc R U . . .
H4B H 0.75161 0.105827 0.416939 0.049 Uiso 1 1 calc R U . . .
C5 C 0.9192(5) 0.2788(5) 0.35327(11) 0.0403(7) Uani 1 1 d . . . . .
H5A H 0.916084 0.156355 0.327245 0.048 Uiso 1 1 calc R U . . .
H5B H 1.083617 0.353862 0.348045 0.048 Uiso 1 1 calc R U . . .
C6 C 0.7001(5) 0.4310(5) 0.33838(11) 0.0322(7) Uani 1 1 d . . . . .
H6 H 0.536874 0.348683 0.339752 0.039 Uiso 1 1 calc R U . . .
C7 C 0.7323(7) 0.5178(6) 0.27949(13) 0.0605(11) Uani 1 1 d . . . . .
H7A H 0.888545 0.603157 0.277505 0.091 Uiso 1 1 calc R U . . .
H7B H 0.585115 0.607037 0.269986 0.091 Uiso 1 1 calc R U . . .
H7C H 0.743767 0.399106 0.253055 0.091 Uiso 1 1 calc R U . . .
O1 O 0.6737(3) 0.6948(3) 0.48059(7) 0.0312(5) Uani 1 1 d . . . . .
H1A H 0.52381 0.734551 0.487391 0.047 Uiso 1 1 calc R U . . .
Cl01 Cl 0.41274(12) 0.77790(11) 0.36847(3) 0.0366(2) Uani 1 1 d . . . . .

loop_
_atom_site_aniso_label
_atom_site_aniso_U_11
_atom_site_aniso_U_22
_atom_site_aniso_U_33
_atom_site_aniso_U_23
_atom_site_aniso_U_13
_atom_site_aniso_U_12
C1 0.0189(11) 0.0271(13) 0.0295(17) -0.0019(12) -0.0005(10) -0.0017(11)
C2 0.0214(12) 0.0245(14) 0.0257(15) -0.0040(12) 0.0019(11) -0.0030(11)
C3 0.0277(13) 0.0302(14) 0.0340(17) -0.0003(13) -0.0022(13) 0.0034(13)
C4 0.0348(14) 0.0289(14) 0.058(2) -0.0091(15) -0.0029(15) 0.0059(15)
C5 0.0300(13) 0.0399(15) 0.051(2) -0.0212(15) 0.0060(13) 0.0003(15)
C6 0.0296(14) 0.0395(16) 0.0275(16) -0.0113(13) 0.0026(12) -0.0062(13)
C7 0.075(3) 0.078(3) 0.0292(19) -0.0128(19) 0.0071(18) -0.004(2)
O1 0.0261(8) 0.0376(11) 0.0300(11) -0.0124(9) -0.0011(8) 0.0054(9)
Cl01 0.0331(3) 0.0370(4) 0.0398(4) 0.0020(4) -0.0079(3) 0.0060(3)

loop_
_atom_type_symbol
_atom_type_description
_atom_type_scat_dispersion_real
_atom_type_scat_dispersion_imag
_atom_type_scat_source
C C 0.0033 0.0016 'International Tables Vol C Tables 4.2.6.8 and 6.1.1.4'
H H 0 0 'International Tables Vol C Tables 4.2.6.8 and 6.1.1.4'
O O 0.0106 0.006 'International Tables Vol C Tables 4.2.6.8 and 6.1.1.4'
Cl Cl 0.1484 0.1585 'International Tables Vol C Tables 4.2.6.8 and 6.1.1.4'

loop_
_exptl_crystal_face_index_h
_exptl_crystal_face_index_k
_exptl_crystal_face_index_l
_exptl_crystal_face_perp_dist
0 5 3 0.1143
0 0 -1 0.0518
0 0 1 0.0518
-4 0 -5 0.1806
0 -5 -3 0.1143
4 0 5 0.1806

loop_
_geom_angle_atom_site_label_1
_geom_angle_atom_site_label_2
_geom_angle_atom_site_label_3
_geom_angle
_geom_angle_site_symmetry_1
_geom_angle_site_symmetry_3
_geom_angle_publ_flag
C2 C1 C6 113.4(2) . . ?
C2 C1 Cl01 108.68(17) . . ?
C6 C1 Cl01 110.43(18) . . ?
C2 C1 H1 108 . . ?
C6 C1 H1 108 . . ?
Cl01 C1 H1 108 . . ?
O1 C2 C1 111.7(2) . . ?
O1 C2 C3 107.9(2) . . ?
C1 C2 C3 109.8(2) . . ?
O1 C2 H2 109.1 . . ?
C1 C2 H2 109.1 . . ?
C3 C2 H2 109.1 . . ?
C2 C3 C4 111.6(2) . . ?
C2 C3 H3A 109.3 . . ?
C4 C3 H3A 109.3 . . ?
C2 C3 H3B 109.3 . . ?
C4 C3 H3B 109.3 . . ?
H3A C3 H3B 108 . . ?
C5 C4 C3 110.2(2) . . ?
C5 C4 H4A 109.6 . . ?
C3 C4 H4A 109.6 . . ?
C5 C4 H4B 109.6 . . ?
C3 C4 H4B 109.6 . . ?
H4A C4 H4B 108.1 . . ?
C4 C5 C6 113.2(2) . . ?
C4 C5 H5A 108.9 . . ?
C6 C5 H5A 108.9 . . ?
C4 C5 H5B 108.9 . . ?
C6 C5 H5B 108.9 . . ?
H5A C5 H5B 107.7 . . ?
C7 C6 C1 112.3(3) . . ?
C7 C6 C5 110.8(2) . . ?
C1 C6 C5 109.4(2) . . ?
C7 C6 H6 108.1 . . ?
C1 C6 H6 108.1 . . ?
C5 C6 H6 108.1 . . ?
C6 C7 H7A 109.5 . . ?
C6 C7 H7B 109.5 . . ?
H7A C7 H7B 109.5 . . ?
C6 C7 H7C 109.5 . . ?
H7A C7 H7C 109.5 . . ?
H7B C7 H7C 109.5 . . ?
C2 O1 H1A 109.5 . . ?

loop_
_geom_bond_atom_site_label_1
_geom_bond_atom_site_label_2
_geom_bond_distance
_geom_bond_site_symmetry_2
_geom_bond_publ_flag
C1 C2 1.514(3) . ?
C1 C6 1.522(3) . ?
C1 Cl01 1.814(2) . ?
C1 H1 1 . ?
C2 O1 1.423(3) . ?
C2 C3 1.515(3) . ?
C2 H2 1 . ?
C3 C4 1.515(4) . ?
C3 H3A 0.99 . ?
C3 H3B 0.99 . ?
C4 C5 1.514(4) . ?
C4 H4A 0.99 . ?
C4 H4B 0.99 . ?
C5 C6 1.536(4) . ?
C5 H5A 0.99 . ?
C5 H5B 0.99 . ?
C6 C7 1.522(4) . ?
C6 H6 1 . ?
C7 H7A 0.98 . ?
C7 H7B 0.98 . ?
C7 H7C 0.98 . ?
O1 H1A 0.84 . ?
